data_7250823
loop_
_publ_author_name
'Mimoun, Liliane'
'Sanaa, Hamdi'
'Heppner, Florian'
'G\'erard, H\'el\`ene'
'R\'eset, Laurine'
'West, Caroline'
'Vanthuyne, Nicolas'
'Retailleau, Pascal'
'Nicolas, Cyril'
'Gillaizeau, Isabelle'

_publ_section_title
;
 Cu/Pd dual catalyzed stereoselective construction of vicinal tri- and
 tetrasubstituted stereocenters connected to chiral \a-arylacetonitriles
;
_journal_issue 37
_journal_name_full 'RSC Advances'
_journal_page_first 30915
_journal_page_last 30920
_journal_paper_doi 10.1039/D5RA04516A
_journal_volume 15
_journal_year 2025
_chemical_formula_moiety 'C24 H20 N2 O2'
_chemical_formula_sum 'C24 H20 N2 O2'
_chemical_formula_weight 368.439
_chemical_name_systematic
;
'2R,3R,E)-2-methyl-2-(4-nitrophenyl)-3,5-diphenylpent-4-enenitrile'
;
_space_group_crystal_system monoclinic
_space_group_IT_number 14
_space_group_name_Hall '-P 2yn'
_space_group_name_H-M_alt 'P 1 21/n 1'
_symmetry_Int_Tables_number 14
_audit_creation_date 2024-11-13
_audit_creation_method
;
Olex2 1.5-ac6-020
(compiled 2024.02.14 svn.r2f8d729c for Rigaku Oxford Diffraction, GUI svn.r6966)
;
_audit_update_record
;
2024-11-13 deposited with the CCDC.	2025-08-14 downloaded from the CCDC.
;
_cell_angle_alpha 90
_cell_angle_beta 93.047(5)
_cell_angle_gamma 90
_cell_formula_units_Z 4
_cell_length_a 9.4802(5)
_cell_length_b 11.7086(6)
_cell_length_c 17.1437(10)
_cell_measurement_reflns_used 8954
_cell_measurement_temperature 293(2)
_cell_measurement_theta_max 26.5470
_cell_measurement_theta_min 2.3960
_cell_volume 1900.26(18)
_computing_cell_refinement 'CrysAlisPro 1.171.43.141a (Rigaku OD, 2024)'
_computing_data_collection 'CrysAlisPro system (CCD 43.141a 64-bit (release 04-10-2024))'
_computing_data_reduction 'CrysAlisPro 1.171.43.141a (Rigaku OD, 2024)'
_computing_molecular_graphics 'Olex2 1.5-ac6-020 (Dolomanov et al., 2009)'
_computing_publication_material 'Olex2 1.5-ac6-020 (Dolomanov et al., 2009)'
_computing_structure_refinement 'olex2.refine 1.5-ac6-020 (Bourhis et al., 2015)'
_diffrn_ambient_temperature 293(2)
_diffrn_detector 'Hybrid Pixel Array Detector'
_diffrn_detector_area_resol_mean 5.8140
_diffrn_measured_fraction_theta_full 0.9994
_diffrn_measured_fraction_theta_max 0.9992
_diffrn_measurement_details
;
List of Runs (angles in degrees, time in seconds):

  # Type    Start    End  Width  t~exp~   \w     \q     \k     \f   Frames
#--------------------------------------------------------------------------
  1  \w      5.00  91.00   0.50   10.00    --    8.20  57.00  60.00  172
  2  \w    -14.00  67.00   0.50   10.00    --    8.20  60.00-165.57  162
  3  \w    -15.00  88.00   0.50   10.00    --    8.20  57.00 -30.00  206
  4  \w     30.00  97.00   0.50   10.00    --    8.20  57.00 -90.00  134
  5  \w    -52.00 -26.00   0.50   10.00    --   -9.30  57.00  30.00   52
  6  \w    -14.00  79.00   0.50   10.00    --   -9.30  57.00  30.00  186
  7  \w    -30.00  52.00   0.50   10.00    --   -9.30  57.00 150.00  164
  8  \w      7.00  35.00   0.50   10.00    --    8.20  60.00 104.43   56
  9  \w      5.00  31.00   0.50   10.00    --    8.20  59.00 -98.79   52
 10  \w     31.00  57.00   0.50   10.00    --   -9.30  38.00  60.00   52
;
_diffrn_measurement_device 'four-circle diffractometer'
_diffrn_measurement_device_type 'XtaLAB AFC12 (RINC): Kappa single'
_diffrn_measurement_method '\w scans'
_diffrn_orient_matrix_type 'CrysAlisPro convention (1999,Acta A55,543-557)'
_diffrn_orient_matrix_UB_11 0.0091674000
_diffrn_orient_matrix_UB_12 0.0578096000
_diffrn_orient_matrix_UB_13 -0.0109898000
_diffrn_orient_matrix_UB_21 -0.0488003000
_diffrn_orient_matrix_UB_22 -0.0078640000
_diffrn_orient_matrix_UB_23 -0.0323923000
_diffrn_orient_matrix_UB_31 -0.0561152000
_diffrn_orient_matrix_UB_32 0.0163188000
_diffrn_orient_matrix_UB_33 0.0233762000
_diffrn_radiation_monochromator mirror
_diffrn_radiation_probe x-ray
_diffrn_radiation_type 'Mo K\a'
_diffrn_radiation_wavelength 0.71073
_diffrn_reflns_av_R_equivalents 0.0494
_diffrn_reflns_av_unetI/netI 0.0345
_diffrn_reflns_Laue_measured_fraction_full 0.9994
_diffrn_reflns_Laue_measured_fraction_max 0.9992
_diffrn_reflns_limit_h_max 12
_diffrn_reflns_limit_h_min -11
_diffrn_reflns_limit_k_max 15
_diffrn_reflns_limit_k_min -15
_diffrn_reflns_limit_l_max 19
_diffrn_reflns_limit_l_min -23
_diffrn_reflns_number 29638
_diffrn_reflns_point_group_measured_fraction_full 0.9994
_diffrn_reflns_point_group_measured_fraction_max 0.9992
_diffrn_reflns_theta_full 25.2417
_diffrn_reflns_theta_max 26.37
_diffrn_reflns_theta_min 2.11
_diffrn_source 'micro-focus sealed X-ray tube'
_diffrn_source_type 'Rigaku (Mo) X-ray Source'
_exptl_absorpt_coefficient_mu 0.083
_exptl_absorpt_correction_T_max 1.000
_exptl_absorpt_correction_T_min 0.340
_exptl_absorpt_correction_type gaussian
_exptl_absorpt_process_details
;
CrysAlisPro 1.171.43.141a (Rigaku Oxford Diffraction, 2024)
Numerical absorption correction based on gaussian integration over
a multifaceted crystal model
Empirical absorption correction using spherical harmonics,
implemented in SCALE3 ABSPACK scaling algorithm.
;
_exptl_crystal_colour colourless
_exptl_crystal_density_diffrn 1.288
_exptl_crystal_description prism
_exptl_crystal_F_000 776
_exptl_crystal_size_max 0.429
_exptl_crystal_size_mid 0.303
_exptl_crystal_size_min 0.182
_refine_diff_density_max 0.3641
_refine_diff_density_min -0.2481
_refine_diff_density_rms 0.0443
_refine_ls_d_res_high 0.8000
_refine_ls_d_res_low 9.6644
_refine_ls_goodness_of_fit_ref 1.0527
_refine_ls_hydrogen_treatment refall
_refine_ls_matrix_type full
_refine_ls_number_constraints 0
_refine_ls_number_parameters 433
_refine_ls_number_reflns 3870
_refine_ls_number_restraints 6
_refine_ls_restrained_S_all 1.0517
_refine_ls_R_factor_all 0.0571
_refine_ls_R_factor_gt 0.0414
_refine_ls_shift/su_max -0.0010
_refine_ls_shift/su_mean 0.0000
_refine_ls_structure_factor_coef Fsqd
_refine_ls_weighting_details 'w=1/[\s^2^(Fo^2^)+(0.0563P)^2^+0.2084P] where P=(Fo^2^+2Fc^2^)/3'
_refine_ls_weighting_scheme calc
_refine_ls_wR_factor_gt 0.1023
_refine_ls_wR_factor_ref 0.1114
_reflns_Friedel_coverage 0.0
_reflns_limit_h_max 10
_reflns_limit_h_min -11
_reflns_limit_k_max 14
_reflns_limit_k_min 0
_reflns_limit_l_max 21
_reflns_limit_l_min -9
_reflns_number_gt 2968
_reflns_number_total 3870
_reflns_threshold_expression I>=2u(I)
_cod_data_source_file d5ra04516a3.cif
_cod_data_source_block HS608-P
_cod_original_cell_volume 1900.25(18)
_cod_database_code 7250823
_olex2_refinement_description
;
1. Uiso/Uaniso restraints and constraints
Uanis(H6) \\sim Ueq: with sigma of 0.03 and sigma for terminal atoms of 0.06
;
_olex2_refine_details
;
Refinement using NoSpherA2, an implementation of
NOn-SPHERical Atom-form-factors in Olex2.
Please cite:
F. Kleemiss et al. Chem. Sci. DOI 10.1039/D0SC05526C - 2021
NoSpherA2 implementation of HAR makes use of
tailor-made aspherical atomic form factors calculated
on-the-fly from a Hirshfeld-partitioned electron density (ED) - not from
spherical-atom form factors.

The ED is calculated from a gaussian basis set single determinant SCF
wavefunction - either Hartree-Fock or DFT using selected funtionals
 - for a fragment of the crystal.
This fragment can be embedded in an electrostatic crystal field by employing cluster charges
or modelled using implicit solvation models, depending on the software used.
The following options were used:
   SOFTWARE:       ORCA 5.0
   PARTITIONING:   NoSpherA2
   INT ACCURACY:   Normal
   METHOD:         R2SCAN
   BASIS SET:      cc-pVTZ
   CHARGE:         0
   MULTIPLICITY:   1
   SOLVATION:      CH2CL2
   DATE:           2024-11-13_10-51-24
;
_olex2_submission_special_instructions 'No special instructions were received'
_oxdiff_exptl_absorpt_empirical_details
;
Empirical correction (ABSPACK) includes:
- Absorption correction using spherical harmonics
- Frame scaling
;
_oxdiff_exptl_absorpt_empirical_full_max 1.583
_oxdiff_exptl_absorpt_empirical_full_min 0.556

loop_
_space_group_symop_id
_space_group_symop_operation_xyz
1 x,y,z
2 -x+1/2,y+1/2,-z+1/2
3 -x,-y,-z
4 x-1/2,-y-1/2,z-1/2

loop_
_atom_site_label
_atom_site_type_symbol
_atom_site_fract_x
_atom_site_fract_y
_atom_site_fract_z
_atom_site_U_iso_or_equiv
_atom_site_adp_type
_atom_site_occupancy
_atom_site_refinement_flags_posn
_atom_site_refinement_flags_adp
N1 N 0.24992(14) 0.54115(11) 0.46588(8) 0.0615(4) Uani 1.000000 . .
N24 N -0.21811(15) 0.06201(13) 0.42046(8) 0.0675(4) Uani 1.000000 . .
C20 C 0.15584(13) 0.26065(10) 0.42331(7) 0.0386(3) Uani 1.000000 . .
C5 C 0.36147(13) 0.32757(12) 0.34321(8) 0.0412(3) Uani 1.000000 . .
H5 H 0.3989(15) 0.2405(13) 0.3373(9) 0.062(4) Uani 1.000000 . .
C14 C 0.25960(12) 0.35122(10) 0.27338(7) 0.0397(3) Uani 1.000000 . .
C3 C 0.29324(12) 0.32926(10) 0.42512(7) 0.0395(3) Uani 1.000000 . .
C8 C 0.63189(13) 0.57243(12) 0.30847(7) 0.0438(3) Uani 1.000000 . .
C23 C -0.08747(14) 0.12954(12) 0.42241(8) 0.0483(3) Uani 1.000000 . .
C2 C 0.26669(13) 0.44858(12) 0.44736(7) 0.0440(3) Uani 1.000000 . .
C25 C 0.02797(14) 0.30835(12) 0.44218(8) 0.0464(3) Uani 1.000000 . .
H25 H 0.0239(16) 0.3969(14) 0.4596(12) 0.083(6) Uani 1.000000 . .
O25 O -0.32793(14) 0.11036(14) 0.43104(11) 0.1115(6) Uani 1.000000 . .
C19 C 0.16328(15) 0.44092(12) 0.27014(9) 0.0483(3) Uani 1.000000 . .
H19 H 0.1529(19) 0.4962(15) 0.3201(10) 0.084(6) Uani 1.000000 . .
O26 O -0.20967(16) -0.03896(12) 0.40837(11) 0.1079(5) Uani 1.000000 . .
C6 C 0.49202(15) 0.40147(12) 0.34495(8) 0.0490(3) Uani 1.000000 . .
H6 H 0.5839(18) 0.382(2) 0.3780(15) 0.135(9) Uani 1.000000 . U
C9 C 0.76185(15) 0.54218(15) 0.34446(9) 0.0515(4) Uani 1.000000 . .
H9 H 0.7780(18) 0.4592(15) 0.3699(11) 0.079(5) Uani 1.000000 . .
C18 C 0.07810(17) 0.46254(14) 0.20304(9) 0.0530(4) Uani 1.000000 . .
H18 H 0.003(2) 0.5308(17) 0.2025(12) 0.091(6) Uani 1.000000 . .
C15 C 0.26691(16) 0.28269(14) 0.20731(9) 0.0517(4) Uani 1.000000 . .
H15 H 0.3417(17) 0.2116(15) 0.2128(10) 0.070(5) Uani 1.000000 . .
C24 C -0.09453(16) 0.24358(12) 0.44191(9) 0.0509(4) Uani 1.000000 . .
H24 H -0.1955(18) 0.2827(15) 0.4588(12) 0.086(6) Uani 1.000000 . .
C7 C 0.50680(16) 0.49681(12) 0.30511(8) 0.0484(3) Uani 1.000000 . .
H7 H 0.4157(18) 0.5316(17) 0.2731(14) 0.120(9) Uani 1.000000 . .
C13 C 0.61720(16) 0.68080(12) 0.27582(9) 0.0513(4) Uani 1.000000 . .
H13 H 0.5124(16) 0.7080(15) 0.2491(11) 0.081(5) Uani 1.000000 . .
C21 C 0.15893(17) 0.14470(12) 0.40436(9) 0.0502(4) Uani 1.000000 . .
H21 H 0.2503(17) 0.1068(13) 0.3898(12) 0.086(6) Uani 1.000000 . .
C22 C 0.03753(16) 0.07839(13) 0.40380(9) 0.0542(4) Uani 1.000000 . .
H22 H 0.039(2) -0.0113(16) 0.3873(13) 0.102(7) Uani 1.000000 . .
C17 C 0.08923(17) 0.39616(14) 0.13707(10) 0.0585(4) Uani 1.000000 . .
H17 H 0.021(2) 0.4161(15) 0.0858(10) 0.085(5) Uani 1.000000 . .
C12 C 0.72782(17) 0.75827(15) 0.28068(11) 0.0607(4) Uani 1.000000 . .
H12 H 0.7113(19) 0.8446(16) 0.2544(13) 0.100(7) Uani 1.000000 . .
C10 C 0.87333(17) 0.62038(15) 0.34961(10) 0.0583(4) Uani 1.000000 . .
H10 H 0.9700(19) 0.5994(15) 0.3765(12) 0.092(6) Uani 1.000000 . .
C4 C 0.3968(2) 0.27994(18) 0.48930(12) 0.0555(4) Uani 1.000000 . .
H4A H 0.346(2) 0.2740(16) 0.5462(11) 0.084(5) Uani 1.000000 . .
H4B H 0.4888(18) 0.3351(15) 0.4994(10) 0.079(5) Uani 1.000000 . .
H4C H 0.428(2) 0.201(2) 0.4715(11) 0.101(7) Uani 1.000000 . .
C16 C 0.18413(17) 0.30583(16) 0.13928(10) 0.0633(4) Uani 1.000000 . .
H16 H 0.194(2) 0.2490(16) 0.0900(12) 0.089(6) Uani 1.000000 . .
C11 C 0.85589(17) 0.72875(15) 0.31758(10) 0.0609(4) Uani 1.000000 . .
H11 H 0.941(2) 0.7890(15) 0.3213(13) 0.097(6) Uani 1.000000 . .

loop_
_atom_site_aniso_label
_atom_site_aniso_U_11
_atom_site_aniso_U_22
_atom_site_aniso_U_33
_atom_site_aniso_U_12
_atom_site_aniso_U_13
_atom_site_aniso_U_23
N1 0.0805(9) 0.0431(8) 0.0614(8) -0.0045(6) 0.0086(6) -0.0133(6)
N24 0.0617(9) 0.0698(10) 0.0718(9) -0.0253(7) 0.0103(7) -0.0195(7)
C20 0.0398(7) 0.0343(7) 0.0418(7) 0.0017(5) 0.0029(5) -0.0014(5)
C5 0.0377(7) 0.0406(7) 0.0454(7) 0.0006(6) 0.0029(5) -0.0010(6)
H5 0.060(10) 0.053(10) 0.076(11) 0.010(8) 0.022(8) 0.003(8)
C14 0.0387(6) 0.0387(7) 0.0418(7) -0.0037(5) 0.0031(5) -0.0043(5)
C3 0.0373(6) 0.0392(7) 0.0418(7) 0.0013(5) 0.0009(5) -0.0008(5)
C8 0.0409(7) 0.0480(8) 0.0427(7) -0.0037(6) 0.0031(5) -0.0023(6)
C23 0.0484(8) 0.0483(8) 0.0488(7) -0.0091(6) 0.0066(6) -0.0071(6)
C2 0.0494(7) 0.0391(8) 0.0437(7) -0.0035(6) 0.0031(5) -0.0060(6)
C25 0.0408(7) 0.0388(8) 0.0602(8) 0.0006(6) 0.0071(6) -0.0088(7)
H25 0.058(10) 0.064(11) 0.131(17) -0.020(9) 0.027(10) -0.021(11)
O25 0.0577(8) 0.1143(12) 0.1652(16) -0.0313(8) 0.0314(8) -0.0524(11)
C19 0.0567(8) 0.0446(8) 0.0427(8) 0.0072(6) -0.0043(6) -0.0047(6)
H19 0.114(15) 0.089(13) 0.046(10) 0.061(11) -0.029(10) -0.011(9)
O26 0.0921(10) 0.0743(10) 0.1583(15) -0.0383(8) 0.0160(10) -0.0282(9)
C6 0.0375(7) 0.0567(9) 0.0524(8) -0.0024(6) -0.0005(6) 0.0069(7)
H6 0.042(10) 0.17(2) 0.19(2) -0.015(11) -0.067(12) -0.041(15)
C9 0.0493(8) 0.0505(9) 0.0548(8) 0.0012(7) 0.0021(6) -0.0004(7)
H9 0.077(12) 0.062(11) 0.097(15) 0.001(9) -0.012(10) 0.007(10)
C18 0.0550(9) 0.0508(9) 0.0523(9) 0.0005(7) -0.0071(7) 0.0021(7)
H18 0.091(14) 0.086(14) 0.093(15) 0.009(11) -0.021(11) -0.008(11)
C15 0.0459(8) 0.0541(9) 0.0550(9) -0.0029(7) 0.0034(6) -0.0170(7)
H15 0.059(10) 0.069(11) 0.082(12) 0.005(9) -0.006(9) -0.030(10)
C24 0.0431(8) 0.0481(8) 0.0622(9) -0.0023(7) 0.0081(6) -0.0098(7)
H24 0.056(11) 0.073(12) 0.132(17) 0.003(9) 0.021(11) -0.039(12)
C7 0.0457(8) 0.0493(8) 0.0494(8) -0.0036(6) -0.0046(6) 0.0028(6)
H7 0.056(11) 0.115(16) 0.18(2) -0.031(10) -0.071(13) 0.053(15)
C13 0.0447(8) 0.0505(8) 0.0585(9) -0.0046(7) 0.0023(6) 0.0033(7)
H13 0.034(9) 0.098(13) 0.109(15) -0.003(9) -0.020(9) 0.015(11)
C21 0.0473(8) 0.0370(8) 0.0674(9) 0.0048(6) 0.0124(7) -0.0035(6)
H21 0.056(10) 0.054(10) 0.149(18) -0.006(8) 0.025(11) -0.021(10)
C22 0.0599(9) 0.0366(8) 0.0670(9) -0.0054(7) 0.0113(7) -0.0075(7)
H22 0.108(15) 0.051(11) 0.15(2) -0.003(11) 0.051(15) -0.016(12)
C17 0.0592(9) 0.0669(10) 0.0481(9) -0.0098(8) -0.0094(7) -0.0056(8)
H17 0.121(15) 0.091(14) 0.041(10) -0.012(11) -0.012(10) -0.003(9)
C12 0.0536(9) 0.0506(9) 0.0785(11) -0.0066(7) 0.0081(7) 0.0044(8)
H12 0.098(15) 0.055(12) 0.15(2) -0.006(11) 0.018(14) 0.005(13)
C10 0.0368(8) 0.0702(11) 0.0675(10) 0.0015(7) -0.0002(7) -0.0076(8)
H10 0.063(11) 0.087(13) 0.123(17) -0.012(10) -0.015(11) -0.024(11)
C4 0.0492(9) 0.0636(11) 0.0528(11) 0.0054(9) -0.0064(8) 0.0055(9)
H4A 0.101(14) 0.102(15) 0.048(11) 0.016(12) 0.002(11) 0.008(10)
H4B 0.061(11) 0.091(14) 0.082(13) -0.026(10) -0.024(9) 0.023(10)
H4C 0.083(14) 0.15(2) 0.071(13) 0.031(14) -0.007(10) 0.008(14)
C16 0.0613(9) 0.0765(12) 0.0513(9) -0.0074(8) -0.0031(7) -0.0252(9)
H16 0.100(15) 0.084(14) 0.082(14) -0.007(11) -0.008(11) -0.005(11)
C11 0.0430(9) 0.0569(10) 0.0835(11) -0.0097(7) 0.0095(7) -0.0053(8)
H11 0.075(13) 0.066(12) 0.151(19) -0.011(10) 0.013(12) -0.003(12)

loop_
_atom_type_symbol
_atom_type_scat_dispersion_real
_atom_type_scat_dispersion_imag
_atom_type_scat_source
_atom_type_scat_dispersion_source
C 0.00313 0.00162 'NoSpherA2: Chem.Sci. 2021, DOI:10.1039/D0SC05526C' 'Brennan, Cowan, Rev. Sci. Instrum., 1992, 63, 850'
H 0.00000 0.00000 'NoSpherA2: Chem.Sci. 2021, DOI:10.1039/D0SC05526C' 'Brennan, Cowan, Rev. Sci. Instrum., 1992, 63, 850'
N 0.00612 0.00332 'NoSpherA2: Chem.Sci. 2021, DOI:10.1039/D0SC05526C' 'Brennan, Cowan, Rev. Sci. Instrum., 1992, 63, 850'
O 0.01085 0.00610 'NoSpherA2: Chem.Sci. 2021, DOI:10.1039/D0SC05526C' 'Brennan, Cowan, Rev. Sci. Instrum., 1992, 63, 850'

loop_
_exptl_crystal_face_index_h
_exptl_crystal_face_index_k
_exptl_crystal_face_index_l
_exptl_crystal_face_perp_dist
-2 0 -1 0.0844
-2 -1 -5 0.1203
3 -2 -5 0.1964
1 0 1 0.1138
-1 1 5 0.1896
-3 -2 5 0.1560
-1 -5 1 0.1421
1 -5 -2 0.1381
3 1 -5 0.2401
2 5 -2 0.1454
-3 5 4 0.1712
0 5 1 0.1610
-5 1 -4 0.0617
-2 0 -5 0.1220
-5 2 5 0.1699
5 -1 5 0.1070
0 1 5 0.1848

loop_
_geom_angle_atom_site_label_1
_geom_angle_atom_site_label_2
_geom_angle_atom_site_label_3
_geom_angle
_geom_angle_site_symmetry_1
_geom_angle_site_symmetry_3
_geom_angle_publ_flag
O25 N24 C23 118.50(14) . . ?
O26 N24 C23 117.98(15) . . ?
O26 N24 O25 123.52(14) . . ?
C25 C20 C3 122.49(11) . . ?
C21 C20 C3 119.15(11) . . ?
C21 C20 C25 118.33(12) . . ?
C14 C5 H5 107.1(9) . . ?
C3 C5 H5 104.3(8) . . ?
C3 C5 C14 115.13(10) . . ?
C6 C5 H5 105.5(8) . . ?
C6 C5 C14 113.35(11) . . ?
C6 C5 C3 110.48(11) . . ?
C19 C14 C5 123.80(12) . . ?
C15 C14 C5 118.52(12) . . ?
C15 C14 C19 117.61(13) . . ?
C5 C3 C20 111.38(10) . . ?
C2 C3 C20 110.26(10) . . ?
C2 C3 C5 109.04(11) . . ?
C4 C3 C20 109.03(12) . . ?
C4 C3 C5 110.71(12) . . ?
C4 C3 C2 106.30(12) . . ?
C7 C8 C9 123.58(13) . . ?
C13 C8 C9 118.50(13) . . ?
C13 C8 C7 117.88(12) . . ?
C24 C23 N24 118.37(13) . . ?
C22 C23 N24 119.65(13) . . ?
C22 C23 C24 121.97(13) . . ?
C3 C2 N1 177.93(14) . . ?
H25 C25 C20 119.7(8) . . ?
C24 C25 C20 121.37(13) . . ?
C24 C25 H25 118.9(8) . . ?
H19 C19 C14 120.5(8) . . ?
C18 C19 C14 121.38(14) . . ?
C18 C19 H19 118.1(8) . . ?
H6 C6 C5 123.1(13) . . ?
C7 C6 C5 125.74(13) . . ?
C7 C6 H6 111.2(13) . . ?
H9 C9 C8 120.9(9) . . ?
C10 C9 C8 120.60(15) . . ?
C10 C9 H9 118.4(9) . . ?
H18 C18 C19 120.0(10) . . ?
C17 C18 C19 120.52(16) . . ?
C17 C18 H18 119.5(10) . . ?
H15 C15 C14 115.4(8) . . ?
C16 C15 C14 121.13(16) . . ?
C16 C15 H15 123.5(8) . . ?
C25 C24 C23 118.62(14) . . ?
H24 C24 C23 121.0(9) . . ?
H24 C24 C25 120.4(9) . . ?
C6 C7 C8 126.39(14) . . ?
H7 C7 C8 114.4(9) . . ?
H7 C7 C6 118.6(10) . . ?
H13 C13 C8 119.5(9) . . ?
C12 C13 C8 120.91(15) . . ?
C12 C13 H13 119.4(9) . . ?
H21 C21 C20 120.7(8) . . ?
C22 C21 C20 121.18(14) . . ?
C22 C21 H21 118.1(8) . . ?
C21 C22 C23 118.53(14) . . ?
H22 C22 C23 120.0(11) . . ?
H22 C22 C21 121.4(10) . . ?
H17 C17 C18 118.3(10) . . ?
C16 C17 C18 118.97(16) . . ?
C16 C17 H17 122.7(10) . . ?
H12 C12 C13 118.7(10) . . ?
C11 C12 C13 120.47(16) . . ?
C11 C12 H12 120.8(10) . . ?
H10 C10 C9 121.5(10) . . ?
C11 C10 C9 119.99(16) . . ?
C11 C10 H10 118.5(10) . . ?
H4A C4 C3 110.9(9) . . ?
H4B C4 C3 111.3(9) . . ?
H4B C4 H4A 106.2(14) . . ?
H4C C4 C3 108.0(11) . . ?
H4C C4 H4A 110.6(15) . . ?
H4C C4 H4B 109.8(15) . . ?
C17 C16 C15 120.34(16) . . ?
H16 C16 C15 117.6(10) . . ?
H16 C16 C17 122.1(10) . . ?
C10 C11 C12 119.50(16) . . ?
H11 C11 C12 120.2(11) . . ?
H11 C11 C10 120.3(11) . . ?

loop_
_geom_bond_atom_site_label_1
_geom_bond_atom_site_label_2
_geom_bond_distance
_geom_bond_site_symmetry_2
_geom_bond_publ_flag
N1 C2 1.1429(16) . ?
N24 C23 1.4682(18) . ?
N24 O25 1.2072(19) . ?
N24 O26 1.2036(19) . ?
C20 C3 1.5293(17) . ?
C20 C25 1.3885(17) . ?
C20 C21 1.3965(19) . ?
C5 H5 1.086(15) . ?
C5 C14 1.5231(18) . ?
C5 C3 1.5771(17) . ?
C5 C6 1.5091(19) . ?
C14 C19 1.3908(19) . ?
C14 C15 1.3929(19) . ?
C3 C2 1.4733(18) . ?
C3 C4 1.547(2) . ?
C8 C9 1.394(2) . ?
C8 C7 1.4786(19) . ?
C8 C13 1.391(2) . ?
C23 C24 1.379(2) . ?
C23 C22 1.380(2) . ?
C25 H25 1.080(16) . ?
C25 C24 1.387(2) . ?
C19 H19 1.082(17) . ?
C19 C18 1.393(2) . ?
C6 H6 1.040(18) . ?
C6 C7 1.320(2) . ?
C9 H9 1.072(17) . ?
C9 C10 1.398(2) . ?
C18 H18 1.07(2) . ?
C18 C17 1.381(2) . ?
C15 H15 1.094(16) . ?
C15 C16 1.397(2) . ?
C24 H24 1.114(16) . ?
C7 H7 1.078(17) . ?
C13 H13 1.118(15) . ?
C13 C12 1.386(2) . ?
C21 H21 1.016(16) . ?
C21 C22 1.388(2) . ?
C22 H22 1.088(18) . ?
C17 H17 1.088(18) . ?
C17 C16 1.388(2) . ?
C12 H12 1.115(19) . ?
C12 C11 1.383(2) . ?
C10 H10 1.034(18) . ?
C10 C11 1.389(2) . ?
C4 H4A 1.114(19) . ?
C4 H4B 1.091(17) . ?
C4 H4C 1.02(2) . ?
C16 H16 1.08(2) . ?
C11 H11 1.072(18) . ?

loop_
_geom_torsion_atom_site_label_1
_geom_torsion_atom_site_label_2
_geom_torsion_atom_site_label_3
_geom_torsion_atom_site_label_4
_geom_torsion
_geom_torsion_site_symmetry_1
_geom_torsion_site_symmetry_2
_geom_torsion_site_symmetry_3
_geom_torsion_site_symmetry_4
_geom_torsion_publ_flag
N24 C23 C24 C25 -178.61(13) . . . . ?
N24 C23 C22 C21 178.56(14) . . . . ?
C20 C3 C5 C14 46.62(11) . . . . ?
C20 C3 C5 C6 176.60(11) . . . . ?
C20 C25 C24 C23 0.03(16) . . . . ?
C20 C21 C22 C23 0.05(17) . . . . ?
C5 C14 C19 C18 176.28(13) . . . . ?
C5 C14 C15 C16 -174.86(13) . . . . ?
C5 C6 C7 C8 177.49(13) . . . . ?
C14 C19 C18 C17 -1.22(17) . . . . ?
C14 C15 C16 C17 -1.98(17) . . . . ?
C8 C9 C10 C11 -1.05(17) . . . . ?
C8 C13 C12 C11 0.64(17) . . . . ?
C19 C18 C17 C16 1.56(18) . . . . ?
C9 C10 C11 C12 -0.06(18) . . . . ?
C18 C17 C16 C15 0.01(17) . . . . ?
C13 C12 C11 C10 0.27(19) . . . . ?

loop_
_restr_U_iso_atom_site_label
_restr_U_iso_weight_param
H6 0.0600

loop_
_exptl_oxdiff_crystal_face_indexfrac_h
_exptl_oxdiff_crystal_face_indexfrac_k
_exptl_oxdiff_crystal_face_indexfrac_l
_exptl_oxdiff_crystal_face_x
_exptl_oxdiff_crystal_face_y
_exptl_oxdiff_crystal_face_z
-1.9515 -0.0913 -1.2133 -0.0098 0.1353 0.0797
-1.7822 -0.9877 -5.2557 -0.0157 0.2650 -0.0390
3.2188 -1.6925 -4.7673 -0.0159 0.0107 -0.3197
0.9600 0.0334 1.1058 -0.0014 -0.0829 -0.0275
-1.1922 0.8143 4.9334 -0.0181 -0.1080 0.1955
-3.0441 -2.2830 4.5720 -0.2101 0.0184 0.2404
-0.8046 -5.0516 0.6468 -0.3065 0.0580 -0.0222
1.2726 -4.8629 -2.1335 -0.2460 0.0452 -0.2006
3.0878 1.2891 -4.6208 0.1536 -0.0111 -0.2603
1.8275 5.1338 -1.5378 0.3304 -0.0797 -0.0547
-3.3183 4.6985 3.9154 0.1982 -0.0018 0.3544
-0.2497 4.9451 1.2425 0.2699 -0.0670 0.1238
-4.8753 0.8023 -4.4819 0.0509 0.3768 0.1819
-1.8258 0.0062 -5.2068 0.0408 0.2577 -0.0192
-5.2017 1.5769 4.5524 -0.0066 0.0940 0.4240
4.8439 -0.8267 5.4803 -0.0636 -0.4074 -0.1572
-0.2007 0.8721 5.0408 -0.0068 -0.1603 0.1433
